data_4504476
loop_
_publ_author_name
'Tan, Jin-Chong'
'Saines, Paul J.'
'Bithell, Erica G.'
'Cheetham, Anthony K.'

_publ_section_title
;
 Hybrid nanosheets of an inorganic-organic framework material: facile
 synthesis, structure, and elastic properties.
;
_journal_issue 1
_journal_name_full 'ACS nano'
_journal_page_first 615
_journal_page_last 621
_journal_paper_doi 10.1021/nn204054k
_journal_volume 6
_journal_year 2012
_chemical_compound_source 'synthesis as described'
_chemical_formula_moiety 'C6 H10 Mn1 O5'
_chemical_formula_sum 'C6 H10 Mn O5'
_chemical_formula_weight 217.08
_chemical_name_systematic
;
 ?
;
_space_group_IT_number 61
_symmetry_cell_setting orthorhombic
_symmetry_Int_Tables_number 61
_symmetry_space_group_name_Hall '-P 2ac 2ab'
_symmetry_space_group_name_H-M 'P b c a'
_atom_sites_solution_hydrogens geom
_atom_sites_solution_primary direct
_atom_sites_solution_secondary difmap
_audit_creation_date 2011-03-24T09:24:47-00:00
_audit_creation_method 'WinGX routine CIF_UPDATE'
_cell_angle_alpha 90
_cell_angle_beta 90
_cell_angle_gamma 90
_cell_formula_units_Z 8
_cell_length_a 11.5539(5)
_cell_length_b 7.5514(3)
_cell_length_c 19.2074(12)
_cell_measurement_reflns_used 2373
_cell_measurement_temperature 120(2)
_cell_measurement_theta_max 29.154
_cell_measurement_theta_min 3.1744
_cell_measurement_wavelength 0.71073
_cell_volume 1675.81(14)
_computing_cell_refinement 'CrysAlisPro, Oxford Diffraction, 2010'
_computing_data_collection 'CrysAlisPro, Oxford Diffraction, 2010'
_computing_data_reduction 'CrysAlisPro, Oxford Diffraction, 2010'
_computing_molecular_graphics 'Diamond (Brandenburg 1997)'
_computing_publication_material 'WinGX publication routines (Farrugia, 1999)'
_computing_structure_refinement 'SHELXL-97 (Sheldrick, 2008)'
_computing_structure_solution 'SHELXS-97 (Sheldrick, 2008)'
_diffrn_ambient_temperature 120(2)
_diffrn_detector_area_resol_mean 16.1183
_diffrn_measured_fraction_theta_full 0.996
_diffrn_measured_fraction_theta_max 0.879
_diffrn_measurement_device_type 'Xcalibur, Eos, Gemini ultra'
_diffrn_measurement_method '\w scans'
_diffrn_radiation_monochromator graphite
_diffrn_radiation_probe x-ray
_diffrn_radiation_source 'Enhance (Mo) X-ray Source'
_diffrn_radiation_type MoK\a
_diffrn_radiation_wavelength 0.71073
_diffrn_reflns_av_R_equivalents 0.0315
_diffrn_reflns_av_unetI/netI 0.0302
_diffrn_reflns_limit_h_max 15
_diffrn_reflns_limit_h_min -9
_diffrn_reflns_limit_k_max 8
_diffrn_reflns_limit_k_min -10
_diffrn_reflns_limit_l_max 21
_diffrn_reflns_limit_l_min -25
_diffrn_reflns_number 7565
_diffrn_reflns_theta_full 26.32
_diffrn_reflns_theta_max 29.22
_diffrn_reflns_theta_min 3.39
_exptl_absorpt_coefficient_mu 1.551
_exptl_absorpt_correction_T_max 0.889
_exptl_absorpt_correction_T_min 0.586
_exptl_absorpt_correction_type analytical
_exptl_absorpt_process_details
;
CrysAlisPro, Oxford Diffraction Ltd.,
Version 1.171.34.44 (release 25-10-2010 CrysAlis171 .NET)
(compiled Oct 25 2010,18:11:34)
Analytical numeric absorption correction using a multifaceted crystal
            model based on expressions derived by R.C. Clark & J.S. Reid.
(Clark, R. C. & Reid, J. S. (1995). Acta Cryst. A51, 887-897)
;
_exptl_crystal_colour colourless
_exptl_crystal_density_diffrn 1.721
_exptl_crystal_density_method 'not measured'
_exptl_crystal_description rod
_exptl_crystal_F_000 888
_exptl_crystal_size_max 0.6787
_exptl_crystal_size_mid 0.1203
_exptl_crystal_size_min 0.0772
_refine_diff_density_max 0.464
_refine_diff_density_min -0.62
_refine_diff_density_rms 0.086
_refine_ls_extinction_method none
_refine_ls_goodness_of_fit_ref 1.049
_refine_ls_hydrogen_treatment mixed
_refine_ls_matrix_type full
_refine_ls_number_parameters 119
_refine_ls_number_reflns 2003
_refine_ls_number_restraints 3
_refine_ls_restrained_S_all 1.048
_refine_ls_R_factor_all 0.0549
_refine_ls_R_factor_gt 0.0393
_refine_ls_shift/su_max 0
_refine_ls_shift/su_mean 0
_refine_ls_structure_factor_coef Fsqd
_refine_ls_weighting_details 'calc w=1/[\s^2^(Fo^2^)+(0.1000P)^2^+0.0000P] where P=(Fo^2^+2Fc^2^)/3'
_refine_ls_weighting_scheme calc
_refine_ls_wR_factor_gt 0.13
_refine_ls_wR_factor_ref 0.1447
_reflns_number_gt 1603
_reflns_number_total 2003
_reflns_threshold_expression >2sigma(I)
_cod_data_source_file nn204054k_si_002.cif
_cod_data_source_block 20110207_mnmethylsucc1
_cod_original_cell_volume 1675.81(15)
_cod_original_formula_sum 'C6 H10 Mn1 O5'
_cod_database_code 4504476

loop_
_symmetry_equiv_pos_as_xyz
'x, y, z'
'-x+1/2, -y, z+1/2'
'x+1/2, -y+1/2, -z'
'-x, y+1/2, -z+1/2'
'-x, -y, -z'
'x-1/2, y, -z-1/2'
'-x-1/2, y-1/2, z'
'x, -y-1/2, z-1/2'

loop_
_atom_site_label
_atom_site_type_symbol
_atom_site_fract_x
_atom_site_fract_y
_atom_site_fract_z
_atom_site_U_iso_or_equiv
_atom_site_adp_type
_atom_site_occupancy
_atom_site_symmetry_multiplicity
_atom_site_calc_flag
_atom_site_refinement_flags
Mn1 Mn 0.20102(3) 0.56779(5) 0.499284(19) 0.0158(2) Uani 1 1 d .
O4 O 0.21330(15) 0.2781(2) 0.44152(10) 0.0192(4) Uani 1 1 d .
O1W O 0.12047(16) 0.3997(2) 0.57759(12) 0.0216(4) Uani 1 1 d D
O1 O 0.36095(15) 0.5445(2) 0.55154(10) 0.0205(4) Uani 1 1 d .
O3 O 0.10006(15) 0.4927(2) 0.40799(10) 0.0182(4) Uani 1 1 d .
O2 O 0.41115(15) 0.2601(2) 0.54410(11) 0.0205(4) Uani 1 1 d .
C1 C 0.4240(2) 0.4136(3) 0.56731(15) 0.0165(5) Uani 1 1 d .
C3 C 0.5800(2) 0.2898(3) 0.65221(14) 0.0185(6) Uani 1 1 d .
C2 C 0.5247(2) 0.4520(3) 0.61611(15) 0.0193(6) Uani 1 1 d .
H2A H 0.498 0.5329 0.6519 0.023 Uiso 1 1 calc R
H2B H 0.5845 0.5125 0.5898 0.023 Uiso 1 1 calc R
C5 C 0.4908(2) 0.1950(3) 0.69735(15) 0.0234(6) Uani 1 1 d .
H5A H 0.466 0.2725 0.734 0.035 Uiso 1 1 calc R
H5B H 0.5249 0.0906 0.7171 0.035 Uiso 1 1 calc R
H5C H 0.4255 0.1623 0.6693 0.035 Uiso 1 1 calc R
C4 C 0.6807(2) 0.3516(4) 0.69914(15) 0.0225(6) Uani 1 1 d .
H4A H 0.7387 0.4083 0.6711 0.034 Uiso 1 1 calc R
H4B H 0.714 0.2512 0.7223 0.034 Uiso 1 1 calc R
H4C H 0.6521 0.4339 0.7332 0.034 Uiso 1 1 calc R
C6 C 0.1323(2) 0.3333(3) 0.40315(14) 0.0165(5) Uani 1 1 d .
H1WA H 0.119(3) 0.2878(16) 0.571(2) 0.063(14) Uiso 1 1 d D
H1WB H 0.0509(13) 0.436(4) 0.583(2) 0.039(10) Uiso 1 1 d D

loop_
_atom_site_aniso_label
_atom_site_aniso_U_11
_atom_site_aniso_U_22
_atom_site_aniso_U_33
_atom_site_aniso_U_23
_atom_site_aniso_U_13
_atom_site_aniso_U_12
Mn1 0.0100(3) 0.0110(3) 0.0263(3) -0.00061(13) 0.00005(14) -0.00007(13)
O4 0.0125(9) 0.0182(9) 0.0268(11) -0.0009(7) -0.0021(7) 0.0014(7)
O1W 0.0158(9) 0.0124(9) 0.0364(12) 0.0008(8) 0.0030(9) 0.0027(7)
O1 0.0116(9) 0.0116(8) 0.0384(11) 0.0004(8) -0.0035(8) 0.0007(7)
O3 0.0113(8) 0.0105(8) 0.0329(10) -0.0013(8) 0.0003(8) -0.0004(6)
O2 0.0145(9) 0.0135(9) 0.0336(11) -0.0018(7) -0.0044(8) 0.0008(7)
C1 0.0110(12) 0.0129(11) 0.0255(14) 0.0016(9) 0.0018(10) -0.0010(9)
C3 0.0153(12) 0.0172(13) 0.0230(14) -0.0021(10) 0.0013(10) 0.0008(9)
C2 0.0143(12) 0.0156(12) 0.0278(14) -0.0031(10) -0.0009(11) 0.0005(10)
C5 0.0214(13) 0.0205(13) 0.0282(15) 0.0023(10) 0.0038(12) -0.0001(11)
C4 0.0188(12) 0.0214(13) 0.0273(14) -0.0024(11) -0.0037(12) 0.0014(11)
C6 0.0103(11) 0.0158(12) 0.0234(13) 0.0017(10) 0.0028(10) -0.0007(9)

loop_
_atom_type_symbol
_atom_type_description
_atom_type_scat_dispersion_real
_atom_type_scat_dispersion_imag
_atom_type_scat_source
C C 0.0033 0.0016 'International Tables Vol C Tables 4.2.6.8 and 6.1.1.4'
H H 0 0 'International Tables Vol C Tables 4.2.6.8 and 6.1.1.4'
O O 0.0106 0.006 'International Tables Vol C Tables 4.2.6.8 and 6.1.1.4'
Mn Mn 0.3368 0.7283 'International Tables Vol C Tables 4.2.6.8 and 6.1.1.4'

loop_
_geom_angle_atom_site_label_1
_geom_angle_atom_site_label_2
_geom_angle_atom_site_label_3
_geom_angle
_geom_angle_site_symmetry_1
_geom_angle_site_symmetry_3
O1 Mn1 O2 113.44(7) . 7_665
O1 Mn1 O4 84.55(7) . 7_665
O2 Mn1 O4 89.16(7) 7_665 7_665
O1 Mn1 O1W 89.83(7) . .
O2 Mn1 O1W 81.84(7) 7_665 .
O4 Mn1 O1W 166.53(8) 7_665 .
O1 Mn1 O3 146.01(7) . .
O2 Mn1 O3 100.18(7) 7_665 .
O4 Mn1 O3 91.32(7) 7_665 .
O1W Mn1 O3 100.09(7) . .
O1 Mn1 O4 95.16(6) . .
O2 Mn1 O4 145.62(7) 7_665 .
O4 Mn1 O4 113.16(7) 7_665 .
O1W Mn1 O4 79.49(7) . .
O3 Mn1 O4 55.70(6) . .
C6 O4 Mn1 151.20(16) . 7_655
C6 O4 Mn1 85.81(15) . .
Mn1 O4 Mn1 116.48(8) 7_655 .
C1 O1 Mn1 133.11(17) . .
C6 O3 Mn1 98.58(16) . .
C1 O2 Mn1 148.09(17) . 7_655
O2 C1 O1 124.8(3) . .
O2 C1 C2 119.1(2) . .
O1 C1 C2 116.0(2) . .
C5 C3 C6 112.0(2) . 3_556
C5 C3 C4 108.6(2) . .
C6 C3 C4 106.9(2) 3_556 .
C5 C3 C2 110.3(2) . .
C6 C3 C2 109.4(2) 3_556 .
C4 C3 C2 109.5(2) . .
C1 C2 C3 116.2(2) . .
O4 C6 O3 119.3(2) . .
O4 C6 C3 119.7(2) . 3_456
O3 C6 C3 120.8(2) . 3_456

loop_
_geom_bond_atom_site_label_1
_geom_bond_atom_site_label_2
_geom_bond_distance
_geom_bond_site_symmetry_2
Mn1 O1 2.1102(19) .
Mn1 O2 2.1283(18) 7_665
Mn1 O4 2.1756(19) 7_665
Mn1 O1W 2.177(2) .
Mn1 O3 2.1810(19) .
Mn1 O4 2.4570(19) .
O4 C6 1.262(3) .
O4 Mn1 2.1756(19) 7_655
O1 C1 1.265(3) .
O3 C6 1.264(3) .
O2 C1 1.250(3) .
O2 Mn1 2.1283(18) 7_655
C1 C2 1.522(4) .
C3 C5 1.525(4) .
C3 C6 1.536(3) 3_556
C3 C4 1.544(4) .
C3 C2 1.545(4) .
C6 C3 1.536(3) 3_456
